data_7244185
loop_
_publ_author_name
'Morales-Santana, Marcos'
'Chong-Canto, Sayuri'
'Santiago-Quintana, Jos\'e Mart\'in'
'Mart\'inez-Mart\'inez, Francisco J.'
'Garc\'ia-B\'aez, Efr\'en V.'
'Cruz, Alejandro'
'Rojas-Lima, Susana'
'Padilla-Mart\'inez, Itzia I.'

_publ_section_title
;
 Microcrystalline solid--solid transformations of
 conformationally-responsive solvates, desolvates and a salt of
 N,N&#x2032;-(1,4-phenylene)dioxalamic acid: the energetics of hydrogen
 bonding and n/\p \\rightarrow \p* interactions
;
_journal_issue 5
_journal_name_full CrystEngComm
_journal_page_first 1017
_journal_page_last 1034
_journal_paper_doi 10.1039/D1CE01504D
_journal_volume 24
_journal_year 2022
_chemical_formula_sum 'C32 H40 N6 O24'
_chemical_formula_weight 892.70
_space_group_crystal_system triclinic
_space_group_IT_number 2
_space_group_name_Hall '-P 1'
_space_group_name_H-M_alt 'P -1'
_atom_sites_solution_hydrogens mixed
_audit_creation_method SHELXL-2018/3
_audit_update_record
;
2021-03-10 deposited with the CCDC.	2021-12-10 downloaded from the CCDC.
;
_cell_angle_alpha 70.436(9)
_cell_angle_beta 66.208(9)
_cell_angle_gamma 86.296(7)
_cell_formula_units_Z 1
_cell_length_a 9.5470(8)
_cell_length_b 10.2921(9)
_cell_length_c 11.4084(11)
_cell_measurement_reflns_used 600
_cell_measurement_temperature 293(2)
_cell_measurement_theta_max 25
_cell_measurement_theta_min 20
_cell_volume 963.26(18)
_computing_cell_refinement 'CrysAlis CCD (Oxford Diffraction, 2009)'
_computing_data_collection 'CrysAlis CCD (Oxford Diffraction, 2009)'
_computing_data_reduction 'CrysAlis RED (Oxford Diffraction, 2009)'
_computing_molecular_graphics 'Mercury 4.0 (Macrae <i>et al</i>., 2020)'
_computing_publication_material 'WINGX-2018.3 (Farrugia, 2012)/Platon (Spek, 2003)'
_computing_structure_refinement 'SHELXL-2018/3 (Sheldrick, 2018)'
_computing_structure_solution 'SHELXS97 (Sheldrick, 2008)'
_diffrn_ambient_temperature 293(2)
_diffrn_measured_fraction_theta_full 0.998
_diffrn_measured_fraction_theta_max 0.918
_diffrn_measurement_device_type 'Oxford Xcalibur Ruby Gemini'
_diffrn_measurement_method \w
_diffrn_radiation_monochromator graphite
_diffrn_radiation_source 'fine-focus sealed tube'
_diffrn_radiation_type MoK\a
_diffrn_radiation_wavelength 0.71073
_diffrn_reflns_av_R_equivalents 0.0759
_diffrn_reflns_av_unetI/netI 0.0676
_diffrn_reflns_Laue_measured_fraction_full 0.998
_diffrn_reflns_Laue_measured_fraction_max 0.918
_diffrn_reflns_limit_h_max 13
_diffrn_reflns_limit_h_min -13
_diffrn_reflns_limit_k_max 14
_diffrn_reflns_limit_k_min -13
_diffrn_reflns_limit_l_max 15
_diffrn_reflns_limit_l_min -15
_diffrn_reflns_number 29987
_diffrn_reflns_point_group_measured_fraction_full 0.998
_diffrn_reflns_point_group_measured_fraction_max 0.918
_diffrn_reflns_theta_full 25.242
_diffrn_reflns_theta_max 29.807
_diffrn_reflns_theta_min 3.018
_diffrn_standards_decay_% 0
_diffrn_standards_interval_count 0
_diffrn_standards_number 0
_exptl_absorpt_coefficient_mu 0.134
_exptl_absorpt_correction_T_max 0.8621
_exptl_absorpt_correction_T_min 0.8614
_exptl_absorpt_correction_type sphere
_exptl_absorpt_process_details
;
Interpolation using  Int.Tab. Vol. C (1992) p. 523,Tab. 6.3.3.3
for values of muR in the range 0-2.5, and Int.Tab. Vol.II (1959)
p.302; Table 5.3.6 B for muR in the range 2.6-10.0.
The interpolation procedure of C.W.Dwiggins Jr (Acta Cryst.(1975)
A31,146-148) is used with some modification.
;
_exptl_crystal_colour colorless
_exptl_crystal_density_diffrn 1.539
_exptl_crystal_description prism
_exptl_crystal_F_000 466
_exptl_crystal_size_max 0.300
_exptl_crystal_size_mid 0.250
_exptl_crystal_size_min 0.200
_exptl_crystal_size_rad 0.1500
_refine_diff_density_max 0.312
_refine_diff_density_min -0.283
_refine_diff_density_rms 0.064
_refine_ls_extinction_method none
_refine_ls_goodness_of_fit_ref 0.985
_refine_ls_hydrogen_treatment constr
_refine_ls_matrix_type full
_refine_ls_number_parameters 284
_refine_ls_number_reflns 5069
_refine_ls_number_restraints 0
_refine_ls_restrained_S_all 0.985
_refine_ls_R_factor_all 0.1456
_refine_ls_R_factor_gt 0.0636
_refine_ls_shift/su_max 0.000
_refine_ls_shift/su_mean 0.000
_refine_ls_structure_factor_coef Fsqd
_refine_ls_weighting_details 'w=1/[\s^2^(Fo^2^)+(0.0970P)^2^] where P=(Fo^2^+2Fc^2^)/3'
_refine_ls_weighting_scheme calc
_refine_ls_wR_factor_gt 0.1528
_refine_ls_wR_factor_ref 0.1948
_reflns_Friedel_coverage 0.000
_reflns_number_gt 2474
_reflns_number_total 5069
_reflns_threshold_expression 'I > 2\s(I)'
_cod_data_source_file d1ce01504d2.cif
_cod_data_source_block shelx_CCDC2
_cod_depositor_comments 'Adding full bibliography for 7244183--7244186.cif.'
_cod_original_cell_volume 963.26(17)
_cod_database_code 7244185
_shelx_shelxl_version_number 2018/3
_shelx_space_group_comment
;
The symmetry employed for this shelxl refinement is uniquely defined
by the following loop, which should always be used as a source of
symmetry information in preference to the above space-group names.
They are only intended as comments.
;
_exptl_absorpt_correction_t_ave 0.8615

loop_
_space_group_symop_operation_xyz
'x, y, z'
'-x, -y, -z'

loop_
_atom_site_label
_atom_site_type_symbol
_atom_site_fract_x
_atom_site_fract_y
_atom_site_fract_z
_atom_site_U_iso_or_equiv
_atom_site_adp_type
_atom_site_occupancy
_atom_site_site_symmetry_order
_atom_site_calc_flag
_atom_site_refinement_flags_posn
_atom_site_refinement_flags_adp
_atom_site_refinement_flags_occupancy
_atom_site_disorder_assembly
_atom_site_disorder_group
O8 O 0.55220(19) 1.31733(17) 0.1047(2) 0.0434(5) Uani 1 1 d . . . . .
O9 O 0.86057(18) 1.13866(18) 0.1473(2) 0.0435(5) Uani 1 1 d . . . . .
O10 O 0.80400(19) 1.35461(17) 0.1397(2) 0.0438(5) Uani 1 1 d . . . . .
H10 H 0.884138 1.356542 0.157923 0.066 Uiso 1 1 d R U . . .
O18 O 0.08492(19) 0.65888(18) 0.1798(2) 0.0457(5) Uani 1 1 d . . . . .
O20 O -0.1679(2) 0.6340(2) 0.1460(2) 0.0559(6) Uani 1 1 d . . . . .
H20 H -0.242288 0.637206 0.126652 0.084 Uiso 1 1 calc R U . . .
O19 O -0.2308(2) 0.8406(2) 0.1640(2) 0.0583(6) Uani 1 1 d . . . . .
N7 N 0.5759(2) 1.0844(2) 0.1676(2) 0.0325(5) Uani 1 1 d . . . . .
H7 H 0.637977 1.023842 0.184203 0.039 Uiso 1 1 calc R U . . .
N17 N 0.0363(2) 0.8781(2) 0.1826(2) 0.0328(5) Uani 1 1 d . . . . .
H17 H -0.034088 0.934937 0.185321 0.039 Uiso 1 1 calc R U . . .
C1 C 0.4362(2) 1.0334(2) 0.1758(2) 0.0297(5) Uani 1 1 d . . . . .
C2 C 0.4305(3) 0.9029(3) 0.1676(3) 0.0348(6) Uani 1 1 d . . . . .
H2 H 0.515722 0.851544 0.158927 0.042 Uiso 1 1 calc R U . . .
C3 C 0.2993(3) 0.8482(2) 0.1721(3) 0.0344(6) Uani 1 1 d . . . . .
H3 H 0.295827 0.760141 0.167262 0.041 Uiso 1 1 calc R U . . .
C4 C 0.1726(2) 0.9252(2) 0.1840(2) 0.0300(5) Uani 1 1 d . . . . .
C5 C 0.1765(3) 1.0531(2) 0.1976(3) 0.0334(6) Uani 1 1 d . . . . .
H5 H 0.090376 1.103462 0.208577 0.040 Uiso 1 1 calc R U . . .
C6 C 0.3065(3) 1.1071(3) 0.1952(3) 0.0329(6) Uani 1 1 d . . . . .
H6 H 0.307285 1.192428 0.206522 0.039 Uiso 1 1 calc R U . . .
C8 C 0.6213(3) 1.2157(2) 0.1369(3) 0.0307(5) Uani 1 1 d . . . . .
C9 C 0.7776(3) 1.2323(2) 0.1425(3) 0.0321(6) Uani 1 1 d . . . . .
C18 C 0.0052(3) 0.7566(3) 0.1774(3) 0.0339(6) Uani 1 1 d . . . . .
C19 C -0.1474(3) 0.7491(3) 0.1631(3) 0.0365(6) Uani 1 1 d . . . . .
O28 O 0.7310(2) 0.33301(18) 0.4653(2) 0.0482(5) Uani 1 1 d . . . . .
O29 O 1.05165(19) 0.15678(19) 0.4779(2) 0.0443(5) Uani 1 1 d . . . . .
O30 O 0.9893(2) 0.36730(19) 0.4877(2) 0.0502(5) Uani 1 1 d . . . . .
H30 H 1.074237 0.373548 0.488110 0.075 Uiso 1 1 calc R U . . .
N27 N 0.7747(2) 0.1088(2) 0.4810(2) 0.0326(5) Uani 1 1 d . . . . .
H27 H 0.844724 0.051736 0.479928 0.039 Uiso 1 1 calc R U . . .
C21 C 0.6346(2) 0.0577(2) 0.4891(2) 0.0303(5) Uani 1 1 d . . . . .
C22 C 0.6289(3) -0.0726(3) 0.4801(3) 0.0359(6) Uani 1 1 d . . . . .
H22 H 0.715902 -0.121794 0.466479 0.043 Uiso 1 1 d R U . . .
C23 C 0.5046(3) 0.1308(3) 0.5086(3) 0.0374(6) Uani 1 1 d . . . . .
H23 H 0.505782 0.218115 0.515756 0.045 Uiso 1 1 d R U . . .
C28 C 0.8093(3) 0.2348(2) 0.4748(3) 0.0325(6) Uani 1 1 d . . . . .
C29 C 0.9666(3) 0.2481(3) 0.4795(3) 0.0334(6) Uani 1 1 d . . . . .
O3 O 0.2420(2) 0.41664(19) 0.5010(2) 0.0510(5) Uani 1 1 d . . . . .
H3A H 0.229924 0.481508 0.529701 0.077 Uiso 1 1 calc R U . . .
C31 C 0.3625(4) 0.4553(4) 0.3683(4) 0.0855(12) Uani 1 1 d . . . . .
H31A H 0.456796 0.474959 0.372817 0.128 Uiso 1 1 calc R U . . .
H31B H 0.338380 0.536128 0.309544 0.128 Uiso 1 1 calc R U . . .
H31C H 0.373679 0.380786 0.333115 0.128 Uiso 1 1 calc R U . . .
O1 O 0.04772(19) 0.39503(19) 0.1695(2) 0.0450(5) Uani 1 1 d . . . . .
H1B H 0.123435 0.404063 0.102835 0.067 Uiso 1 1 d R U . . .
H1A H 0.056709 0.482710 0.171285 0.067 Uiso 1 1 d R U . . .
O2 O 0.6408(2) 0.59288(19) 0.0462(2) 0.0558(6) Uani 1 1 d . . . . .
H2A H 0.584932 0.635617 -0.005722 0.084 Uiso 1 1 d R U . . .
H2B H 0.615952 0.511130 0.070737 0.084 Uiso 1 1 d R U . . .

loop_
_atom_site_aniso_label
_atom_site_aniso_U_11
_atom_site_aniso_U_22
_atom_site_aniso_U_33
_atom_site_aniso_U_23
_atom_site_aniso_U_13
_atom_site_aniso_U_12
O8 0.0343(9) 0.0274(10) 0.0812(14) -0.0180(9) -0.0371(10) 0.0084(8)
O9 0.0302(9) 0.0319(10) 0.0811(14) -0.0233(10) -0.0329(9) 0.0115(8)
O10 0.0363(9) 0.0307(10) 0.0839(14) -0.0267(10) -0.0386(10) 0.0094(8)
O18 0.0384(10) 0.0310(10) 0.0877(15) -0.0296(10) -0.0390(10) 0.0132(8)
O20 0.0451(11) 0.0439(12) 0.1134(18) -0.0462(12) -0.0520(12) 0.0158(9)
O19 0.0428(11) 0.0455(12) 0.1196(19) -0.0467(13) -0.0526(12) 0.0219(10)
N7 0.0259(10) 0.0258(11) 0.0534(14) -0.0149(10) -0.0229(9) 0.0065(8)
N17 0.0245(10) 0.0294(11) 0.0571(14) -0.0225(10) -0.0234(10) 0.0086(8)
C1 0.0218(11) 0.0291(13) 0.0417(15) -0.0117(11) -0.0166(10) 0.0016(9)
C2 0.0266(12) 0.0296(13) 0.0549(17) -0.0173(12) -0.0216(11) 0.0092(10)
C3 0.0306(12) 0.0243(13) 0.0565(17) -0.0179(12) -0.0229(12) 0.0071(10)
C4 0.0243(11) 0.0293(13) 0.0406(14) -0.0123(11) -0.0168(10) 0.0031(10)
C5 0.0274(12) 0.0264(13) 0.0523(16) -0.0159(12) -0.0206(11) 0.0096(10)
C6 0.0288(12) 0.0250(12) 0.0512(16) -0.0166(11) -0.0199(11) 0.0053(10)
C8 0.0260(11) 0.0297(13) 0.0449(15) -0.0163(11) -0.0204(11) 0.0075(10)
C9 0.0259(12) 0.0291(13) 0.0467(15) -0.0146(11) -0.0190(11) 0.0040(10)
C18 0.0273(12) 0.0355(14) 0.0492(16) -0.0198(12) -0.0218(11) 0.0072(11)
C19 0.0292(12) 0.0302(14) 0.0610(18) -0.0209(12) -0.0253(12) 0.0071(11)
O28 0.0374(10) 0.0314(10) 0.0897(15) -0.0254(10) -0.0364(10) 0.0093(8)
O29 0.0329(9) 0.0371(10) 0.0771(14) -0.0275(10) -0.0308(9) 0.0107(8)
O30 0.0377(10) 0.0387(11) 0.0958(16) -0.0351(11) -0.0390(11) 0.0090(9)
N27 0.0244(10) 0.0272(11) 0.0526(14) -0.0163(10) -0.0201(9) 0.0048(8)
C21 0.0269(12) 0.0282(13) 0.0415(15) -0.0118(11) -0.0196(11) 0.0028(10)
C22 0.0262(12) 0.0321(14) 0.0563(17) -0.0202(12) -0.0201(12) 0.0084(10)
C23 0.0339(13) 0.0267(14) 0.0631(18) -0.0202(13) -0.0274(13) 0.0064(11)
C28 0.0300(12) 0.0278(13) 0.0441(15) -0.0122(11) -0.0198(11) 0.0049(10)
C29 0.0290(12) 0.0293(14) 0.0478(16) -0.0146(12) -0.0201(11) 0.0027(10)
O3 0.0432(11) 0.0411(12) 0.0810(16) -0.0303(11) -0.0300(11) 0.0073(9)
C31 0.079(3) 0.062(2) 0.093(3) -0.025(2) -0.016(2) 0.018(2)
O1 0.0362(10) 0.0375(10) 0.0713(14) -0.0254(10) -0.0262(9) 0.0046(8)
O2 0.0573(12) 0.0332(11) 0.0966(17) -0.0168(11) -0.0548(12) 0.0045(9)

loop_
_atom_type_symbol
_atom_type_description
_atom_type_scat_dispersion_real
_atom_type_scat_dispersion_imag
_atom_type_scat_source
C C 0.0033 0.0016 'International Tables Vol C Tables 4.2.6.8 and 6.1.1.4'
H H 0.0000 0.0000 'International Tables Vol C Tables 4.2.6.8 and 6.1.1.4'
N N 0.0061 0.0033 'International Tables Vol C Tables 4.2.6.8 and 6.1.1.4'
O O 0.0106 0.0060 'International Tables Vol C Tables 4.2.6.8 and 6.1.1.4'

loop_
_geom_angle_atom_site_label_1
_geom_angle_atom_site_label_2
_geom_angle_atom_site_label_3
_geom_angle
_geom_angle_site_symmetry_1
_geom_angle_site_symmetry_3
_geom_angle_publ_flag
C9 O10 H10 109.4 . . ?
C19 O20 H20 109.5 . . ?
C8 N7 C1 127.14(19) . . ?
C8 N7 H7 116.4 . . ?
C1 N7 H7 116.4 . . ?
C18 N17 C4 127.65(19) . . ?
C18 N17 H17 116.2 . . ?
C4 N17 H17 116.2 . . ?
C2 C1 C6 119.6(2) . . ?
C2 C1 N7 117.52(19) . . ?
C6 C1 N7 122.8(2) . . ?
C3 C2 C1 120.5(2) . . ?
C3 C2 H2 119.8 . . ?
C1 C2 H2 119.8 . . ?
C2 C3 C4 119.7(2) . . ?
C2 C3 H3 120.1 . . ?
C4 C3 H3 120.1 . . ?
C5 C4 C3 119.6(2) . . ?
C5 C4 N17 117.7(2) . . ?
C3 C4 N17 122.7(2) . . ?
C6 C5 C4 120.8(2) . . ?
C6 C5 H5 119.6 . . ?
C4 C5 H5 119.6 . . ?
C5 C6 C1 119.6(2) . . ?
C5 C6 H6 120.2 . . ?
C1 C6 H6 120.2 . . ?
O8 C8 N7 126.2(2) . . ?
O8 C8 C9 120.8(2) . . ?
N7 C8 C9 112.93(19) . . ?
O9 C9 O10 127.1(2) . . ?
O9 C9 C8 121.5(2) . . ?
O10 C9 C8 111.45(19) . . ?
O18 C18 N17 127.0(2) . . ?
O18 C18 C19 120.5(2) . . ?
N17 C18 C19 112.5(2) . . ?
O19 C19 O20 126.1(2) . . ?
O19 C19 C18 122.8(2) . . ?
O20 C19 C18 111.1(2) . . ?
C29 O30 H30 109.5 . . ?
C28 N27 C21 127.35(19) . . ?
C28 N27 H27 116.3 . . ?
C21 N27 H27 116.3 . . ?
C22 C21 C23 119.2(2) . . ?
C22 C21 N27 117.7(2) . . ?
C23 C21 N27 123.1(2) . . ?
C23 C22 C21 120.9(2) 2_656 . ?
C23 C22 H22 119.5 2_656 . ?
C21 C22 H22 119.5 . . ?
C22 C23 C21 119.8(2) 2_656 . ?
C22 C23 H23 119.6 2_656 . ?
C21 C23 H23 120.6 . . ?
O28 C28 N27 126.5(2) . . ?
O28 C28 C29 121.1(2) . . ?
N27 C28 C29 112.4(2) . . ?
O29 C29 O30 126.8(2) . . ?
O29 C29 C28 122.6(2) . . ?
O30 C29 C28 110.6(2) . . ?
C31 O3 H3A 109.5 . . ?
O3 C31 H31A 109.5 . . ?
O3 C31 H31B 109.5 . . ?
H31A C31 H31B 109.5 . . ?
O3 C31 H31C 109.5 . . ?
H31A C31 H31C 109.5 . . ?
H31B C31 H31C 109.5 . . ?
H1B O1 H1A 96.0 . . ?
H2A O2 H2B 103.9 . . ?

loop_
_geom_bond_atom_site_label_1
_geom_bond_atom_site_label_2
_geom_bond_distance
_geom_bond_site_symmetry_2
_geom_bond_publ_flag
O8 C8 1.230(3) . ?
O9 C9 1.208(3) . ?
O10 C9 1.287(3) . ?
O10 H10 0.8729 . ?
O18 C18 1.221(3) . ?
O20 C19 1.302(3) . ?
O20 H20 0.8200 . ?
O19 C19 1.194(3) . ?
N7 C8 1.331(3) . ?
N7 C1 1.422(3) . ?
N7 H7 0.8600 . ?
N17 C18 1.328(3) . ?
N17 C4 1.426(3) . ?
N17 H17 0.8600 . ?
C1 C2 1.384(3) . ?
C1 C6 1.388(3) . ?
C2 C3 1.381(3) . ?
C2 H2 0.9300 . ?
C3 C4 1.388(3) . ?
C3 H3 0.9300 . ?
C4 C5 1.381(3) . ?
C5 C6 1.379(3) . ?
C5 H5 0.9300 . ?
C6 H6 0.9300 . ?
C8 C9 1.542(3) . ?
C18 C19 1.540(3) . ?
O28 C28 1.219(3) . ?
O29 C29 1.201(3) . ?
O30 C29 1.300(3) . ?
O30 H30 0.8200 . ?
N27 C28 1.332(3) . ?
N27 C21 1.425(3) . ?
N27 H27 0.8600 . ?
C21 C22 1.385(3) . ?
C21 C23 1.388(3) . ?
C22 C23 1.383(3) 2_656 ?
C22 H22 0.9300 . ?
C23 H23 0.9300 . ?
C28 C29 1.540(3) . ?
O3 C31 1.422(4) . ?
O3 H3A 0.8200 . ?
C31 H31A 0.9600 . ?
C31 H31B 0.9600 . ?
C31 H31C 0.9600 . ?
O1 H1B 0.7922 . ?
O1 H1A 0.9196 . ?
O2 H2A 0.9375 . ?
O2 H2B 0.8106 . ?

loop_
_geom_hbond_atom_site_label_D
_geom_hbond_atom_site_label_H
_geom_hbond_atom_site_label_A
_geom_hbond_distance_DH
_geom_hbond_distance_HA
_geom_hbond_distance_DA
_geom_hbond_angle_DHA
_geom_hbond_site_symmetry_A
_geom_hbond_publ_flag
O10 H10 O1 0.87 1.70 2.561(2) 167.9 1_665 yes
O20 H20 O2 0.82 1.86 2.629(2) 155.0 1_455 yes
N7 H7 O19 0.86 2.22 3.018(3) 154.3 1_655 yes
N17 H17 O9 0.86 2.25 3.068(2) 158.6 1_455 yes
C2 H2 O19 0.93 2.44 3.241(3) 144.6 1_655 yes
C3 H3 O18 0.93 2.26 2.872(3) 122.9 . yes
C5 H5 O9 0.93 2.53 3.304(3) 140.9 1_455 yes
C6 H6 O8 0.93 2.38 2.908(3) 115.8 . yes
O30 H30 O3 0.82 1.76 2.571(2) 167.9 1_655 yes
N27 H27 O29 0.86 2.30 2.706(2) 109.0 . yes
N27 H27 O29 0.86 2.29 3.102(3) 158.0 2_756 yes
C22 H22 O29 0.93 2.52 3.293(3) 141.1 2_756 yes
C23 H23 O28 0.93 2.29 2.877(3) 120.9 . yes
O3 H3A O28 0.82 1.99 2.772(2) 158.6 2_666 yes
O3 H3A O30 0.82 2.56 3.027(2) 117.6 2_666 yes
O1 H1B O2 0.79 2.20 2.975(3) 165.9 2_665 yes
O1 H1A O18 0.92 1.89 2.808(2) 176.2 . yes
O1 H1A O20 0.92 2.62 3.116(2) 114.4 . yes
O2 H2A O8 0.94 1.99 2.913(2) 167.0 2_675 yes
O2 H2B O8 0.81 1.99 2.791(2) 171.5 1_545 yes
O2 H2B O10 0.81 2.52 2.945(2) 114.0 1_545 yes

loop_
_geom_torsion_atom_site_label_1
_geom_torsion_atom_site_label_2
_geom_torsion_atom_site_label_3
_geom_torsion_atom_site_label_4
_geom_torsion
_geom_torsion_site_symmetry_1
_geom_torsion_site_symmetry_2
_geom_torsion_site_symmetry_3
_geom_torsion_site_symmetry_4
_geom_torsion_publ_flag
C8 N7 C1 C2 160.6(2) . . . . ?
C8 N7 C1 C6 -21.2(4) . . . . ?
C6 C1 C2 C3 3.1(4) . . . . ?
N7 C1 C2 C3 -178.7(2) . . . . ?
C1 C2 C3 C4 0.5(4) . . . . ?
C2 C3 C4 C5 -3.0(4) . . . . ?
C2 C3 C4 N17 176.8(2) . . . . ?
C18 N17 C4 C5 -176.3(2) . . . . ?
C18 N17 C4 C3 3.8(4) . . . . ?
C3 C4 C5 C6 2.1(4) . . . . ?
N17 C4 C5 C6 -177.8(2) . . . . ?
C4 C5 C6 C1 1.5(4) . . . . ?
C2 C1 C6 C5 -4.0(4) . . . . ?
N7 C1 C6 C5 177.8(2) . . . . ?
C1 N7 C8 O8 -3.2(4) . . . . ?
C1 N7 C8 C9 178.0(2) . . . . ?
O8 C8 C9 O9 -165.2(2) . . . . ?
N7 C8 C9 O9 13.7(4) . . . . ?
O8 C8 C9 O10 14.1(3) . . . . ?
N7 C8 C9 O10 -167.0(2) . . . . ?
C4 N17 C18 O18 4.0(5) . . . . ?
C4 N17 C18 C19 -174.3(2) . . . . ?
O18 C18 C19 O19 177.9(3) . . . . ?
N17 C18 C19 O19 -3.7(4) . . . . ?
O18 C18 C19 O20 -4.1(4) . . . . ?
N17 C18 C19 O20 174.2(2) . . . . ?
C28 N27 C21 C22 173.3(2) . . . . ?
C28 N27 C21 C23 -8.2(4) . . . . ?
C23 C21 C22 C23 -0.5(4) . . . 2_656 ?
N27 C21 C22 C23 178.0(2) . . . 2_656 ?
C22 C21 C23 C22 0.5(4) . . . 2_656 ?
N27 C21 C23 C22 -177.9(2) . . . 2_656 ?
C21 N27 C28 O28 -5.6(4) . . . . ?
C21 N27 C28 C29 175.0(2) . . . . ?
O28 C28 C29 O29 -173.9(3) . . . . ?
N27 C28 C29 O29 5.4(4) . . . . ?
O28 C28 C29 O30 7.3(4) . . . . ?
N27 C28 C29 O30 -173.3(2) . . . . ?
